data_1513401
loop_
_publ_author_name
'Pramanik, Avijit'
'Emami Khansari, Maryam'
'Powell, Douglas R.'
'Fronczek, Frank R.'
'Hossain, Md Alamgir'

_publ_section_title
;
 Absorption of Atmospheric CO2 as Carbonate Inside the Molecular Cavity of
 a New Tripodal Hexaurea Receptor.
;
_journal_issue 2
_journal_name_full 'Organic letters'
_journal_page_first 366
_journal_page_last 369
_journal_paper_doi 10.1021/ol403186k
_journal_volume 16
_journal_year 2014
_chemical_absolute_configuration ad
_chemical_formula_moiety 'C48 H36 F15 N13 O6, 2(C16 H36 N), C O3'
_chemical_formula_sum 'C81 H108 F15 N15 O9'
_chemical_formula_weight 1720.82
_space_group_crystal_system orthorhombic
_space_group_IT_number 33
_space_group_name_Hall 'P 2c -2n'
_space_group_name_H-M_alt 'P n a 21'
_symmetry_space_group_name_Hall 'P 2c -2n'
_symmetry_space_group_name_H-M 'P n a 21'
_atom_sites_solution_hydrogens mixed
_atom_sites_solution_primary direct
_atom_sites_solution_secondary difmap
_audit_creation_method SHELXL-2012
_cell_angle_alpha 90
_cell_angle_beta 90
_cell_angle_gamma 90
_cell_formula_units_Z 4
_cell_length_a 41.2339(11)
_cell_length_b 13.6303(4)
_cell_length_c 15.0005(4)
_cell_measurement_reflns_used 9019
_cell_measurement_temperature 100(2)
_cell_measurement_theta_max 27.40
_cell_measurement_theta_min 2.25
_cell_volume 8430.7(4)
_computing_cell_refinement 'SAINT (Bruker, 2007)'
_computing_data_collection 'SMART (Bruker, 2007)'
_computing_data_reduction 'SAINT (Bruker, 2007)'
_computing_molecular_graphics 'SHELXTL (Sheldrick, 2008)'
_computing_publication_material 'SHELXL-2012 (Sheldrick, 2012)'
_computing_structure_refinement 'SHELXL-2012 (Sheldrick, 2012)'
_computing_structure_solution 'SHELXTL (Sheldrick, 2008)'
_diffrn_ambient_temperature 100(2)
_diffrn_measured_fraction_theta_full 1.000
_diffrn_measured_fraction_theta_max 0.987
_diffrn_measurement_device_type 'CCD Bruker APEX'
_diffrn_measurement_method '\f and \w scans'
_diffrn_radiation_type MoK\a
_diffrn_radiation_wavelength 0.71073
_diffrn_reflns_av_R_equivalents 0.0294
_diffrn_reflns_av_unetI/netI 0.0268
_diffrn_reflns_Laue_measured_fraction_full 1.000
_diffrn_reflns_Laue_measured_fraction_max 0.987
_diffrn_reflns_limit_h_max 53
_diffrn_reflns_limit_h_min -54
_diffrn_reflns_limit_k_max 17
_diffrn_reflns_limit_k_min -18
_diffrn_reflns_limit_l_max 18
_diffrn_reflns_limit_l_min -20
_diffrn_reflns_number 85226
_diffrn_reflns_point_group_measured_fraction_full 0.989
_diffrn_reflns_point_group_measured_fraction_max 0.950
_diffrn_reflns_theta_full 25.242
_diffrn_reflns_theta_max 28.301
_diffrn_reflns_theta_min 1.573
_exptl_absorpt_coefficient_mu 0.112
_exptl_absorpt_correction_T_max 0.985
_exptl_absorpt_correction_T_min 0.962
_exptl_absorpt_correction_type multi-scan
_exptl_absorpt_process_details 'SADABS (Bruker, 2002)'
_exptl_crystal_colour colorless
_exptl_crystal_density_diffrn 1.356
_exptl_crystal_description block
_exptl_crystal_F_000 3624
_exptl_crystal_size_max 0.350
_exptl_crystal_size_mid 0.220
_exptl_crystal_size_min 0.140
_refine_diff_density_max 0.317
_refine_diff_density_min -0.213
_refine_diff_density_rms 0.039
_refine_ls_abs_structure_details
; 
 Flack x determined using 7642 quotients [(I+)-(I-)]/[(I+)+(I-)] 
 (Parsons and Flack (2004), Acta Cryst. A60, s61). 
;
_refine_ls_abs_structure_Flack 0.06(10)
_refine_ls_extinction_method none
_refine_ls_goodness_of_fit_ref 1.003
_refine_ls_hydrogen_treatment mixed
_refine_ls_matrix_type full
_refine_ls_number_parameters 1145
_refine_ls_number_reflns 19877
_refine_ls_number_restraints 55
_refine_ls_restrained_S_all 1.016
_refine_ls_R_factor_all 0.0420
_refine_ls_R_factor_gt 0.0360
_refine_ls_shift/su_max 0.001
_refine_ls_shift/su_mean 0.000
_refine_ls_structure_factor_coef Fsqd
_refine_ls_weighting_details
; 
 w=1/[\s^2^(Fo^2^)+(0.0460P)^2^+1.6000P] 
 where P=(Fo^2^+2Fc^2^)/3 
;
_refine_ls_weighting_scheme calc
_refine_ls_wR_factor_gt 0.0836
_refine_ls_wR_factor_ref 0.0874
_reflns_Friedel_coverage 0.855
_reflns_Friedel_fraction_full 0.978
_reflns_Friedel_fraction_max 0.910
_reflns_number_gt 17957
_reflns_number_total 19877
_reflns_threshold_expression 'I > 2\s(I)'
_cod_data_source_file ol403186k_si_002.cif
_cod_data_source_block 13028
_cod_depositor_comments
;
The following automatic conversions were performed:

data name '_iucr_refine_instruction_details' was replaced with
'_iucr_refine_instructions_details' as specified in the replacement
file 'data/replacement-values/replacement_tags.lst'.

Automatic conversion script
Id: cif_correct_tags 9268 2022-04-12 08:56:07Z antanas 
;
_cod_database_code 1513401
_shelx_space_group_comment
; 
The symmetry employed for this shelxl refinement is uniquely defined 
by the following loop, which should always be used as a source of 
symmetry information in preference to the above space-group names. 
They are only intended as comments. 
;
_shelx_estimated_absorpt_t_min 0.962
_shelx_estimated_absorpt_t_max 0.985
_shelxl_version_number 2012-9

loop_
_space_group_symop_operation_xyz
'x, y, z'
'-x, -y, z+1/2'
'x+1/2, -y+1/2, z'
'-x+1/2, y+1/2, z+1/2'

loop_
_atom_site_label
_atom_site_type_symbol
_atom_site_fract_x
_atom_site_fract_y
_atom_site_fract_z
_atom_site_U_iso_or_equiv
_atom_site_adp_type
_atom_site_occupancy
_atom_site_site_symmetry_order
_atom_site_calc_flag
_atom_site_refinement_flags_posn
_atom_site_refinement_flags_adp
_atom_site_refinement_flags_occupancy
_atom_site_disorder_assembly
_atom_site_disorder_group
N1 N 0.59512(4) 0.66539(14) 0.80939(13) 0.0243(4) Uani 1 1 d . . . . .
C2A C 0.58151(5) 0.75797(16) 0.77655(15) 0.0256(5) Uani 1 1 d . . . . .
H2A1 H 0.5811 0.8060 0.8260 0.031 Uiso 1 1 calc R U . . .
H2A2 H 0.5588 0.7466 0.7576 0.031 Uiso 1 1 calc R U . . .
C3A C 0.60037(6) 0.80178(17) 0.69869(16) 0.0274(5) Uani 1 1 d . . . . .
H3A1 H 0.5911 0.8669 0.6842 0.033 Uiso 1 1 calc R U . . .
H3A2 H 0.6232 0.8119 0.7173 0.033 Uiso 1 1 calc R U . . .
N4A N 0.59996(5) 0.74168(15) 0.61929(14) 0.0257(4) Uani 1 1 d . . . . .
H4A H 0.6139(7) 0.697(2) 0.612(2) 0.031 Uiso 1 1 d . U . . .
C5A C 0.57582(5) 0.75136(15) 0.55766(15) 0.0219(4) Uani 1 1 d . . . . .
O6A O 0.55348(4) 0.81014(12) 0.56574(11) 0.0265(3) Uani 1 1 d . . . . .
N7A N 0.57938(4) 0.68791(14) 0.48638(13) 0.0223(4) Uani 1 1 d . . . . .
H7A H 0.5954(7) 0.648(2) 0.4930(19) 0.027 Uiso 1 1 d . U . . .
C8A C 0.56023(5) 0.68801(16) 0.40881(14) 0.0201(4) Uani 1 1 d . . . . .
C9A C 0.54609(5) 0.77368(16) 0.37618(16) 0.0247(4) Uani 1 1 d . . . . .
H9A H 0.5491 0.8338 0.4071 0.030 Uiso 1 1 calc R U . . .
C10A C 0.52762(6) 0.77178(17) 0.29899(17) 0.0286(5) Uani 1 1 d . . . . .
H10A H 0.5179 0.8305 0.2776 0.034 Uiso 1 1 calc R U . . .
C11A C 0.52322(5) 0.68472(17) 0.25300(16) 0.0275(5) Uani 1 1 d . . . . .
H11A H 0.5106 0.6839 0.2001 0.033 Uiso 1 1 calc R U . . .
C12A C 0.53730(5) 0.59845(16) 0.28405(15) 0.0240(4) Uani 1 1 d . . . . .
H12A H 0.5344 0.5390 0.2520 0.029 Uiso 1 1 calc R U . . .
C13A C 0.55569(5) 0.59906(15) 0.36235(15) 0.0200(4) Uani 1 1 d . . . . .
N14A N 0.57013(4) 0.51409(13) 0.39864(14) 0.0221(4) Uani 1 1 d . . . . .
H14A H 0.5755(6) 0.5161(18) 0.4517(19) 0.017(6) Uiso 1 1 d . . . . .
C15A C 0.57135(6) 0.42217(16) 0.36250(16) 0.0254(5) Uani 1 1 d . . . . .
O16A O 0.56198(4) 0.39796(12) 0.28847(12) 0.0320(4) Uani 1 1 d . . . . .
N17A N 0.58554(5) 0.35700(14) 0.42198(15) 0.0297(4) Uani 1 1 d . . . . .
H17A H 0.5892(7) 0.377(2) 0.478(2) 0.036 Uiso 1 1 d . U . . .
C18A C 0.58840(6) 0.25673(16) 0.40497(16) 0.0279(5) Uani 1 1 d . . . . .
C19A C 0.60545(6) 0.21935(17) 0.33285(18) 0.0314(5) Uani 1 1 d . . . . .
C20A C 0.60843(7) 0.11912(18) 0.31918(18) 0.0358(6) Uani 1 1 d . . . . .
C21A C 0.59474(7) 0.05443(17) 0.3788(2) 0.0373(6) Uani 1 1 d . . . . .
C22A C 0.57853(7) 0.08917(18) 0.4522(2) 0.0382(6) Uani 1 1 d . . . . .
C23A C 0.57532(6) 0.18888(18) 0.46462(18) 0.0330(5) Uani 1 1 d . . . . .
F1A F 0.62000(4) 0.27953(11) 0.27473(10) 0.0381(3) Uani 1 1 d . . . . .
F2A F 0.62451(5) 0.08545(12) 0.24784(12) 0.0483(4) Uani 1 1 d . . . . .
F3A F 0.59674(4) -0.04251(11) 0.36415(13) 0.0507(5) Uani 1 1 d . . . . .
F4A F 0.56489(5) 0.02634(11) 0.50972(14) 0.0524(5) Uani 1 1 d . . . . .
F5A F 0.55885(4) 0.22171(11) 0.53533(11) 0.0425(4) Uani 1 1 d . . . . .
C2B C 0.57013(5) 0.60965(18) 0.85831(16) 0.0266(5) Uani 1 1 d . . . . .
H2B1 H 0.5585 0.6548 0.8990 0.032 Uiso 1 1 calc R U . . .
H2B2 H 0.5809 0.5591 0.8953 0.032 Uiso 1 1 calc R U . . .
C3B C 0.54549(5) 0.55968(17) 0.79768(17) 0.0267(5) Uani 1 1 d . . . . .
H3B1 H 0.5280 0.5314 0.8350 0.032 Uiso 1 1 calc R U . . .
H3B2 H 0.5355 0.6098 0.7586 0.032 Uiso 1 1 calc R U . . .
N4B N 0.55903(5) 0.48285(14) 0.74257(14) 0.0255(4) Uani 1 1 d . . . . .
H4B H 0.5676(7) 0.496(2) 0.695(2) 0.031 Uiso 1 1 d . U . . .
C5B C 0.56409(5) 0.39155(16) 0.77702(16) 0.0244(4) Uani 1 1 d . . . . .
O6B O 0.55451(4) 0.36716(12) 0.85123(11) 0.0291(4) Uani 1 1 d . . . . .
N7B N 0.58067(4) 0.32975(14) 0.72056(14) 0.0244(4) Uani 1 1 d . . . . .
H7B H 0.5880(7) 0.359(2) 0.670(2) 0.029 Uiso 1 1 d . U . . .
C8B C 0.58909(5) 0.23273(16) 0.74550(15) 0.0232(4) Uani 1 1 d . . . . .
C9B C 0.56517(5) 0.16351(18) 0.76225(16) 0.0281(5) Uani 1 1 d . . . . .
H9B H 0.5430 0.1812 0.7557 0.034 Uiso 1 1 calc R U . . .
C10B C 0.57314(6) 0.06887(17) 0.78848(16) 0.0288(5) Uani 1 1 d . . . . .
H10B H 0.5566 0.0219 0.7994 0.035 Uiso 1 1 calc R U . . .
C11B C 0.60533(6) 0.04360(16) 0.79848(16) 0.0264(5) Uani 1 1 d . . . . .
H11B H 0.6108 -0.0208 0.8173 0.032 Uiso 1 1 calc R U . . .
C12B C 0.62966(5) 0.11061(16) 0.78146(15) 0.0245(4) Uani 1 1 d . . . . .
H12B H 0.6517 0.0919 0.7882 0.029 Uiso 1 1 calc R U . . .
C13B C 0.62187(5) 0.20615(16) 0.75428(15) 0.0224(4) Uani 1 1 d . . . . .
N14B N 0.64552(4) 0.27686(14) 0.73422(14) 0.0251(4) Uani 1 1 d . . . . .
H14B H 0.6391(7) 0.334(2) 0.707(2) 0.030 Uiso 1 1 d . U . . .
C15B C 0.67775(5) 0.27388(16) 0.75642(16) 0.0247(4) Uani 1 1 d . . . . .
O16B O 0.69094(4) 0.21225(12) 0.80292(12) 0.0317(4) Uani 1 1 d . . . . .
N17B N 0.69467(5) 0.35101(15) 0.71869(14) 0.0280(4) Uani 1 1 d . . . . .
H17B H 0.6841(7) 0.389(2) 0.685(2) 0.034 Uiso 1 1 d . U . . .
C18B C 0.72510(5) 0.37936(16) 0.75264(16) 0.0237(4) Uani 1 1 d . . . . .
C19B C 0.72941(5) 0.40332(17) 0.84145(16) 0.0269(5) Uani 1 1 d . . . . .
C20B C 0.75916(6) 0.43251(19) 0.87409(16) 0.0295(5) Uani 1 1 d . . . . .
C21B C 0.78552(5) 0.44004(18) 0.81753(17) 0.0281(5) Uani 1 1 d . . . . .
C22B C 0.78187(5) 0.41771(19) 0.72908(17) 0.0310(5) Uani 1 1 d . . . . .
C23B C 0.75192(6) 0.38794(18) 0.69722(16) 0.0281(5) Uani 1 1 d . . . . .
F1B F 0.70427(3) 0.39987(12) 0.89779(10) 0.0383(4) Uani 1 1 d . . . . .
F2B F 0.76261(4) 0.45471(14) 0.96085(10) 0.0446(4) Uani 1 1 d . . . . .
F3B F 0.81407(3) 0.47063(12) 0.84917(11) 0.0410(4) Uani 1 1 d . . . . .
F4B F 0.80721(4) 0.42485(15) 0.67412(11) 0.0501(4) Uani 1 1 d . . . . .
F5B F 0.74878(4) 0.36921(13) 0.61004(10) 0.0433(4) Uani 1 1 d . . . . .
C2C C 0.62340(5) 0.68434(19) 0.86627(16) 0.0288(5) Uani 1 1 d . . . . .
H2C1 H 0.6158 0.6981 0.9277 0.035 Uiso 1 1 calc R U . . .
H2C2 H 0.6347 0.7436 0.8442 0.035 Uiso 1 1 calc R U . . .
C3C C 0.64735(6) 0.5994(2) 0.86891(16) 0.0310(5) Uani 1 1 d . . . . .
H3C1 H 0.6648 0.6148 0.9120 0.037 Uiso 1 1 calc R U . . .
H3C2 H 0.6360 0.5398 0.8903 0.037 Uiso 1 1 calc R U . . .
N4C N 0.66171(5) 0.57924(15) 0.78266(14) 0.0271(4) Uani 1 1 d . . . . .
H4C H 0.6523(7) 0.545(2) 0.746(2) 0.032 Uiso 1 1 d . U . . .
C5C C 0.68807(5) 0.62765(16) 0.75260(15) 0.0237(4) Uani 1 1 d . . . . .
O6C O 0.70348(4) 0.68711(12) 0.79773(12) 0.0298(4) Uani 1 1 d . . . . .
N7C N 0.69604(5) 0.60407(15) 0.66545(13) 0.0251(4) Uani 1 1 d . . . . .
H7C H 0.6827(7) 0.566(2) 0.6403(19) 0.030 Uiso 1 1 d . U . . .
C8C C 0.72399(5) 0.63753(16) 0.61968(16) 0.0226(4) Uani 1 1 d . . . . .
C9C C 0.75366(5) 0.64553(17) 0.66343(17) 0.0262(5) Uani 1 1 d . . . . .
H9C H 0.7552 0.6287 0.7248 0.031 Uiso 1 1 calc R U . . .
C10C C 0.78107(5) 0.67791(18) 0.61820(18) 0.0307(5) Uani 1 1 d . . . . .
H10C H 0.8011 0.6842 0.6488 0.037 Uiso 1 1 calc R U . . .
C11C C 0.77904(5) 0.70100(18) 0.52867(18) 0.0303(5) Uani 1 1 d . . . . .
H11C H 0.7978 0.7231 0.4978 0.036 Uiso 1 1 calc R U . . .
C12C C 0.74979(5) 0.69220(17) 0.48336(17) 0.0265(5) Uani 1 1 d . . . . .
H12C H 0.7486 0.7079 0.4217 0.032 Uiso 1 1 calc R U . . .
C13C C 0.72199(5) 0.66018(15) 0.52845(16) 0.0222(4) Uani 1 1 d . . . . .
N14C N 0.69198(4) 0.64746(14) 0.48527(13) 0.0233(4) Uani 1 1 d . . . . .
H14C H 0.6763(7) 0.622(2) 0.5136(19) 0.028 Uiso 1 1 d . U . . .
C15C C 0.68488(5) 0.66329(16) 0.39708(16) 0.0236(4) Uani 1 1 d . . . . .
O16C O 0.70183(4) 0.70649(13) 0.34318(11) 0.0303(4) Uani 1 1 d . . . . .
N17C N 0.65571(4) 0.61992(14) 0.37413(13) 0.0246(4) Uani 1 1 d . . . . .
H17C H 0.6452(7) 0.591(2) 0.418(2) 0.029 Uiso 1 1 d . U . . .
C18C C 0.63860(5) 0.64515(16) 0.29648(15) 0.0223(4) Uani 1 1 d . . . . .
C19C C 0.63071(6) 0.74124(17) 0.27567(16) 0.0263(5) Uani 1 1 d . . . . .
C20C C 0.61196(6) 0.76387(17) 0.20218(17) 0.0283(5) Uani 1 1 d . . . . .
C21C C 0.60018(5) 0.68927(19) 0.14891(16) 0.0279(5) Uani 1 1 d . . . . .
C22C C 0.60766(5) 0.59327(18) 0.16788(16) 0.0270(5) Uani 1 1 d . . . . .
C23C C 0.62701(5) 0.57169(16) 0.24050(16) 0.0245(4) Uani 1 1 d . . . . .
F1C F 0.64061(4) 0.81385(11) 0.32891(10) 0.0373(3) Uani 1 1 d . . . . .
F2C F 0.60412(4) 0.85718(11) 0.18393(11) 0.0405(4) Uani 1 1 d . . . . .
F3C F 0.58109(4) 0.71028(11) 0.07902(10) 0.0363(3) Uani 1 1 d . . . . .
F4C F 0.59620(4) 0.52178(11) 0.11556(11) 0.0392(4) Uani 1 1 d . . . . .
F5C F 0.63447(3) 0.47821(10) 0.25767(11) 0.0346(3) Uani 1 1 d . . . . .
C1D C 0.62417(5) 0.49266(16) 0.58451(15) 0.0223(4) Uani 1 1 d . . . . .
O1D O 0.63289(4) 0.56914(11) 0.53980(11) 0.0247(3) Uani 1 1 d . . . . .
O2D O 0.59528(4) 0.45835(12) 0.57454(11) 0.0246(3) Uani 1 1 d . . . . .
O3D O 0.64376(4) 0.45464(12) 0.64074(12) 0.0325(4) Uani 1 1 d . . . . .
N1E N 0.45168(4) 0.79887(13) 0.58135(12) 0.0204(4) Uani 1 1 d . . . . .
C1E C 0.47342(5) 0.72431(15) 0.53531(15) 0.0212(4) Uani 1 1 d . . . . .
H1E1 H 0.4961 0.7479 0.5391 0.025 Uiso 1 1 calc R U . . .
H1E2 H 0.4675 0.7222 0.4714 0.025 Uiso 1 1 calc R U . . .
C2E C 0.47219(5) 0.62028(16) 0.57185(16) 0.0247(4) Uani 1 1 d . . . . .
H2E1 H 0.4506 0.5910 0.5606 0.030 Uiso 1 1 calc R U . . .
H2E2 H 0.4761 0.6208 0.6370 0.030 Uiso 1 1 calc R U . . .
C3E C 0.49852(5) 0.56032(16) 0.52486(16) 0.0255(5) Uani 1 1 d . . . . .
H3E1 H 0.4952 0.5646 0.4596 0.031 Uiso 1 1 calc R U . . .
H3E2 H 0.5200 0.5894 0.5385 0.031 Uiso 1 1 calc R U . . .
C4E C 0.49874(6) 0.45292(17) 0.55222(19) 0.0336(6) Uani 1 1 d . . . . .
H4E1 H 0.5041 0.4477 0.6157 0.050 Uiso 1 1 calc R U . . .
H4E2 H 0.5150 0.4175 0.5170 0.050 Uiso 1 1 calc R U . . .
H4E3 H 0.4773 0.4244 0.5417 0.050 Uiso 1 1 calc R U . . .
C5E C 0.45954(5) 0.80854(16) 0.67997(14) 0.0218(4) Uani 1 1 d . . . . .
H5E1 H 0.4522 0.7480 0.7104 0.026 Uiso 1 1 calc R U . . .
H5E2 H 0.4466 0.8636 0.7044 0.026 Uiso 1 1 calc R U . . .
C6E C 0.49490(5) 0.82571(18) 0.70413(16) 0.0262(5) Uani 1 1 d . . . . .
H6E1 H 0.5042 0.8769 0.6650 0.031 Uiso 1 1 calc R U . . .
H6E2 H 0.5074 0.7645 0.6956 0.031 Uiso 1 1 calc R U . . .
C7E C 0.49699(5) 0.85833(18) 0.80146(16) 0.0282(5) Uani 1 1 d . . . . .
H7E1 H 0.4825 0.8167 0.8380 0.034 Uiso 1 1 calc R U . . .
H7E2 H 0.5195 0.8488 0.8231 0.034 Uiso 1 1 calc R U . . .
C8E C 0.48741(6) 0.96578(19) 0.8136(2) 0.0398(6) Uani 1 1 d . . . . .
H8E1 H 0.5024 1.0076 0.7799 0.060 Uiso 1 1 calc R U . . .
H8E2 H 0.4884 0.9830 0.8769 0.060 Uiso 1 1 calc R U . . .
H8E3 H 0.4653 0.9757 0.7916 0.060 Uiso 1 1 calc R U . . .
C9E C 0.45749(5) 0.89492(16) 0.53239(15) 0.0239(4) Uani 1 1 d . . . . .
H9E1 H 0.4547 0.8829 0.4678 0.029 Uiso 1 1 calc R U . . .
H9E2 H 0.4803 0.9146 0.5420 0.029 Uiso 1 1 calc R U . . .
C10E C 0.43577(6) 0.98089(18) 0.55887(18) 0.0330(5) Uani 1 1 d . . . . .
H10D H 0.4369 0.9911 0.6241 0.040 Uiso 1 1 calc R U . . .
H10E H 0.4130 0.9661 0.5429 0.040 Uiso 1 1 calc R U . . .
C11E C 0.44683(6) 1.07419(17) 0.51061(17) 0.0318(5) Uani 1 1 d . . . . .
H11D H 0.4506 1.0584 0.4470 0.038 Uiso 1 1 calc R U . . .
H11E H 0.4292 1.1233 0.5134 0.038 Uiso 1 1 calc R U . . .
C12E C 0.47736(8) 1.1192(2) 0.5490(2) 0.0465(7) Uani 1 1 d . . . . .
H12D H 0.4737 1.1362 0.6117 0.070 Uiso 1 1 calc R U . . .
H12E H 0.4829 1.1786 0.5155 0.070 Uiso 1 1 calc R U . . .
H12F H 0.4952 1.0720 0.5448 0.070 Uiso 1 1 calc R U . . .
C13E C 0.41603(5) 0.76882(17) 0.57865(15) 0.0232(4) Uani 1 1 d . . . . .
H13A H 0.4138 0.7048 0.6093 0.028 Uiso 1 1 calc R U . . .
H13B H 0.4034 0.8175 0.6132 0.028 Uiso 1 1 calc R U . . .
C14E C 0.40098(5) 0.7600(2) 0.48674(16) 0.0298(5) Uani 1 1 d . . . . .
H14D H 0.4109 0.7042 0.4543 0.036 Uiso 1 1 calc R U . . .
H14E H 0.4051 0.8206 0.4522 0.036 Uiso 1 1 calc R U . . .
C15E C 0.36434(5) 0.74351(19) 0.49616(16) 0.0270(5) Uani 1 1 d . . . . .
H15A H 0.3550 0.7990 0.5301 0.032 Uiso 1 1 calc R U . . .
H15B H 0.3545 0.7440 0.4360 0.032 Uiso 1 1 calc R U . . .
C16E C 0.35523(6) 0.64848(19) 0.54236(19) 0.0356(6) Uani 1 1 d . . . . .
H16A H 0.3655 0.5933 0.5116 0.053 Uiso 1 1 calc R U . . .
H16B H 0.3316 0.6403 0.5410 0.053 Uiso 1 1 calc R U . . .
H16C H 0.3626 0.6505 0.6044 0.053 Uiso 1 1 calc R U . . .
N1F N 0.74108(4) 0.94628(14) 0.75922(13) 0.0243(4) Uani 1 1 d . . . . .
C1F C 0.76295(5) 0.86510(18) 0.79455(17) 0.0291(5) Uani 1 1 d D . . . .
H1F1 H 0.7490 0.8102 0.8143 0.035 Uiso 1 1 calc R U . . .
H1F2 H 0.7763 0.8407 0.7444 0.035 Uiso 1 1 calc R U . . .
C2F C 0.78550(6) 0.8910(2) 0.87045(19) 0.0391(6) Uani 1 1 d D U . . .
H2F1 H 0.7729 0.9151 0.9223 0.047 Uiso 0.773(7) 1 calc R U P A 1
H2F2 H 0.8008 0.9430 0.8518 0.047 Uiso 0.773(7) 1 calc R U P A 1
H2F3 H 0.7947 0.9570 0.8592 0.047 Uiso 0.227(7) 1 calc R U P A 2
H2F4 H 0.7727 0.8947 0.9261 0.047 Uiso 0.227(7) 1 calc R U P A 2
C3F C 0.80405(9) 0.7967(3) 0.8952(3) 0.0426(12) Uani 0.773(7) 1 d D U P A 1
H3F1 H 0.7884 0.7455 0.9135 0.051 Uiso 0.773(7) 1 calc R U P A 1
H3F2 H 0.8159 0.7724 0.8422 0.051 Uiso 0.773(7) 1 calc R U P A 1
C4F C 0.82784(9) 0.8144(4) 0.9702(3) 0.0508(12) Uani 0.773(7) 1 d D U P A 1
H4F1 H 0.8429 0.8666 0.9531 0.076 Uiso 0.773(7) 1 calc R U P A 1
H4F2 H 0.8400 0.7540 0.9820 0.076 Uiso 0.773(7) 1 calc R U P A 1
H4F3 H 0.8160 0.8340 1.0240 0.076 Uiso 0.773(7) 1 calc R U P A 1
C3F' C 0.81309(19) 0.8200(7) 0.8844(10) 0.056(4) Uani 0.227(7) 1 d D U P A 2
H3FA H 0.8307 0.8527 0.9180 0.067 Uiso 0.227(7) 1 calc R U P A 2
H3FB H 0.8218 0.7991 0.8260 0.067 Uiso 0.227(7) 1 calc R U P A 2
C4F' C 0.8014(3) 0.7311(8) 0.9357(11) 0.059(4) Uani 0.227(7) 1 d D U P A 2
H4FA H 0.8200 0.6973 0.9623 0.088 Uiso 0.227(7) 1 calc R U P A 2
H4FB H 0.7901 0.6864 0.8951 0.088 Uiso 0.227(7) 1 calc R U P A 2
H4FC H 0.7865 0.7521 0.9830 0.088 Uiso 0.227(7) 1 calc R U P A 2
C5F C 0.72020(5) 0.98919(16) 0.83348(16) 0.0254(5) Uani 1 1 d . . . . .
H5F1 H 0.7347 1.0129 0.8814 0.031 Uiso 1 1 calc R U . . .
H5F2 H 0.7085 1.0469 0.8095 0.031 Uiso 1 1 calc R U . . .
C6F C 0.69536(6) 0.92020(17) 0.87490(16) 0.0276(5) Uani 1 1 d . . . . .
H6F1 H 0.7060 0.8580 0.8924 0.033 Uiso 1 1 calc R U . . .
H6F2 H 0.6782 0.9049 0.8309 0.033 Uiso 1 1 calc R U . . .
C7F C 0.68041(6) 0.96916(19) 0.95687(16) 0.0294(5) Uani 1 1 d . . . . .
H7F1 H 0.6976 0.9802 1.0019 0.035 Uiso 1 1 calc R U . . .
H7F2 H 0.6716 1.0339 0.9396 0.035 Uiso 1 1 calc R U . . .
C8F C 0.65349(6) 0.9079(2) 0.99815(18) 0.0349(6) Uani 1 1 d . . . . .
H8F1 H 0.6360 0.8990 0.9546 0.052 Uiso 1 1 calc R U . . .
H8F2 H 0.6450 0.9416 1.0510 0.052 Uiso 1 1 calc R U . . .
H8F3 H 0.6621 0.8437 1.0155 0.052 Uiso 1 1 calc R U . . .
C9F C 0.72045(5) 0.89764(17) 0.68763(16) 0.0253(5) Uani 1 1 d . . . . .
H9F1 H 0.7351 0.8718 0.6410 0.030 Uiso 1 1 calc R U . . .
H9F2 H 0.7092 0.8408 0.7147 0.030 Uiso 1 1 calc R U . . .
C10F C 0.69522(6) 0.96214(18) 0.64296(16) 0.0291(5) Uani 1 1 d . . . . .
H10F H 0.7061 1.0141 0.6078 0.035 Uiso 1 1 calc R U . . .
H10G H 0.6816 0.9941 0.6888 0.035 Uiso 1 1 calc R U . . .
C11F C 0.67402(6) 0.8995(2) 0.58173(18) 0.0340(6) Uani 1 1 d . . . . .
H11F H 0.6876 0.8722 0.5333 0.041 Uiso 1 1 calc R U . . .
H11G H 0.6651 0.8439 0.6162 0.041 Uiso 1 1 calc R U . . .
C12F C 0.64622(7) 0.9576(3) 0.5410(2) 0.0455(7) Uani 1 1 d . . . . .
H12G H 0.6323 0.9830 0.5886 0.068 Uiso 1 1 calc R U . . .
H12H H 0.6335 0.9148 0.5018 0.068 Uiso 1 1 calc R U . . .
H12I H 0.6550 1.0126 0.5064 0.068 Uiso 1 1 calc R U . . .
C13F C 0.76044(6) 1.03204(17) 0.72161(17) 0.0285(5) Uani 1 1 d . . . . .
H13C H 0.7451 1.0789 0.6941 0.034 Uiso 1 1 calc R U . . .
H13D H 0.7712 1.0662 0.7718 0.034 Uiso 1 1 calc R U . . .
C14F C 0.78618(6) 1.0061(2) 0.65280(17) 0.0318(5) Uani 1 1 d . . . . .
H14F H 0.7764 0.9658 0.6049 0.038 Uiso 1 1 calc R U . . .
H14G H 0.8036 0.9673 0.6813 0.038 Uiso 1 1 calc R U . . .
C15F C 0.80051(6) 1.1004(2) 0.61267(19) 0.0363(6) Uani 1 1 d . . . . .
H15C H 0.8057 1.1465 0.6617 0.044 Uiso 1 1 calc R U . . .
H15D H 0.8211 1.0840 0.5821 0.044 Uiso 1 1 calc R U . . .
C16F C 0.77813(7) 1.1517(2) 0.5467(2) 0.0456(7) Uani 1 1 d . . . . .
H16D H 0.7744 1.1088 0.4953 0.068 Uiso 1 1 calc R U . . .
H16E H 0.7882 1.2129 0.5266 0.068 Uiso 1 1 calc R U . . .
H16F H 0.7574 1.1664 0.5758 0.068 Uiso 1 1 calc R U . . .

loop_
_atom_site_aniso_label
_atom_site_aniso_U_11
_atom_site_aniso_U_22
_atom_site_aniso_U_33
_atom_site_aniso_U_23
_atom_site_aniso_U_13
_atom_site_aniso_U_12
N1 0.0212(8) 0.0275(10) 0.0241(10) -0.0006(8) 0.0004(7) -0.0020(7)
C2A 0.0270(10) 0.0245(10) 0.0252(12) -0.0048(9) 0.0007(9) -0.0021(8)
C3A 0.0309(11) 0.0265(11) 0.0248(12) -0.0045(9) -0.0003(9) -0.0057(9)
N4A 0.0282(9) 0.0249(9) 0.0241(10) -0.0051(8) -0.0011(8) 0.0006(8)
C5A 0.0236(10) 0.0182(9) 0.0241(11) 0.0009(8) 0.0032(8) -0.0063(8)
O6A 0.0262(7) 0.0266(8) 0.0266(9) -0.0035(7) 0.0043(7) 0.0029(6)
N7A 0.0223(9) 0.0210(9) 0.0236(10) -0.0025(7) -0.0015(7) 0.0029(7)
C8A 0.0185(9) 0.0222(10) 0.0197(11) 0.0011(8) 0.0027(8) 0.0000(8)
C9A 0.0273(10) 0.0203(10) 0.0265(12) -0.0012(9) 0.0020(9) 0.0005(8)
C10A 0.0326(11) 0.0241(11) 0.0292(13) 0.0033(9) -0.0024(10) 0.0075(9)
C11A 0.0281(11) 0.0312(11) 0.0231(11) 0.0000(9) -0.0055(9) 0.0045(9)
C12A 0.0269(10) 0.0237(10) 0.0214(11) -0.0027(9) -0.0020(9) 0.0006(8)
C13A 0.0199(9) 0.0181(9) 0.0218(11) 0.0024(8) 0.0029(8) 0.0012(7)
N14A 0.0283(9) 0.0203(9) 0.0178(10) 0.0006(7) -0.0044(8) 0.0017(7)
C15A 0.0307(11) 0.0192(10) 0.0262(12) 0.0003(9) -0.0051(9) -0.0013(8)
O16A 0.0461(10) 0.0233(8) 0.0267(9) -0.0047(7) -0.0138(8) 0.0044(7)
N17A 0.0463(12) 0.0180(9) 0.0248(11) -0.0005(8) -0.0138(9) 0.0021(8)
C18A 0.0371(12) 0.0180(10) 0.0287(12) -0.0005(9) -0.0170(10) -0.0007(9)
C19A 0.0385(13) 0.0239(11) 0.0319(13) 0.0018(10) -0.0164(10) 0.0015(10)
C20A 0.0448(14) 0.0278(12) 0.0347(14) -0.0072(10) -0.0187(11) 0.0091(11)
C21A 0.0458(14) 0.0180(11) 0.0482(17) -0.0022(11) -0.0229(13) 0.0051(10)
C22A 0.0423(14) 0.0215(11) 0.0509(17) 0.0071(11) -0.0165(13) -0.0031(10)
C23A 0.0361(13) 0.0267(12) 0.0362(14) 0.0009(10) -0.0125(11) 0.0022(10)
F1A 0.0520(9) 0.0296(7) 0.0328(8) 0.0019(6) -0.0076(7) 0.0034(6)
F2A 0.0704(11) 0.0346(8) 0.0399(9) -0.0097(7) -0.0129(8) 0.0189(8)
F3A 0.0670(11) 0.0178(7) 0.0672(12) -0.0053(7) -0.0233(9) 0.0068(7)
F4A 0.0600(10) 0.0276(8) 0.0697(13) 0.0148(8) -0.0058(9) -0.0061(7)
F5A 0.0538(9) 0.0313(7) 0.0423(9) 0.0055(7) 0.0016(8) 0.0013(7)
C2B 0.0244(10) 0.0310(12) 0.0245(12) 0.0011(9) 0.0034(9) -0.0012(9)
C3B 0.0236(10) 0.0256(11) 0.0310(13) 0.0026(9) 0.0015(9) 0.0005(8)
N4B 0.0261(9) 0.0263(9) 0.0241(10) 0.0027(8) 0.0021(8) -0.0009(7)
C5B 0.0180(9) 0.0274(11) 0.0278(12) 0.0020(9) -0.0033(8) -0.0012(8)
O6B 0.0308(8) 0.0314(9) 0.0250(9) 0.0058(7) 0.0042(7) 0.0019(7)
N7B 0.0233(9) 0.0260(9) 0.0240(10) 0.0069(8) 0.0009(7) 0.0015(7)
C8B 0.0260(10) 0.0242(11) 0.0193(11) 0.0008(9) -0.0016(8) -0.0006(8)
C9B 0.0238(10) 0.0328(12) 0.0276(12) 0.0045(10) -0.0027(9) -0.0026(9)
C10B 0.0307(11) 0.0278(11) 0.0280(12) 0.0008(10) -0.0024(10) -0.0089(9)
C11B 0.0364(12) 0.0199(10) 0.0229(12) -0.0011(9) -0.0014(9) -0.0004(9)
C12B 0.0262(10) 0.0226(10) 0.0246(12) -0.0031(9) 0.0001(9) 0.0020(8)
C13B 0.0251(10) 0.0249(10) 0.0172(10) -0.0021(8) -0.0006(8) -0.0026(8)
N14B 0.0224(9) 0.0221(9) 0.0309(11) 0.0051(8) -0.0025(8) 0.0002(7)
C15B 0.0255(10) 0.0231(10) 0.0254(12) -0.0007(9) 0.0002(9) 0.0017(8)
O16B 0.0278(8) 0.0264(8) 0.0409(10) 0.0078(7) -0.0057(7) 0.0018(6)
N17B 0.0238(9) 0.0305(10) 0.0296(11) 0.0077(8) -0.0054(8) -0.0018(8)
C18B 0.0230(10) 0.0220(10) 0.0260(12) 0.0033(9) -0.0015(8) -0.0002(8)
C19B 0.0225(10) 0.0328(12) 0.0255(12) 0.0027(10) 0.0038(9) 0.0043(9)
C20B 0.0301(11) 0.0348(13) 0.0235(12) -0.0017(10) -0.0037(9) 0.0053(10)
C21B 0.0216(10) 0.0302(12) 0.0324(13) 0.0003(10) -0.0051(9) 0.0023(9)
C22B 0.0217(10) 0.0379(13) 0.0335(14) 0.0018(11) 0.0045(9) 0.0009(9)
C23B 0.0285(11) 0.0324(12) 0.0234(12) -0.0018(9) -0.0006(9) 0.0005(9)
F1B 0.0272(7) 0.0586(10) 0.0289(8) 0.0024(7) 0.0074(6) 0.0033(6)
F2B 0.0373(8) 0.0718(11) 0.0248(8) -0.0096(8) -0.0064(6) 0.0043(8)
F3B 0.0234(7) 0.0535(9) 0.0462(9) -0.0029(8) -0.0082(6) -0.0030(6)
F4B 0.0270(7) 0.0848(13) 0.0385(9) -0.0013(9) 0.0112(7) -0.0075(8)
F5B 0.0391(8) 0.0660(11) 0.0247(8) -0.0079(8) 0.0019(6) -0.0078(8)
C2C 0.0256(10) 0.0401(13) 0.0208(11) -0.0039(10) -0.0002(9) -0.0048(10)
C3C 0.0245(11) 0.0463(14) 0.0221(12) 0.0055(10) -0.0002(9) -0.0016(10)
N4C 0.0241(9) 0.0333(10) 0.0238(10) -0.0003(8) -0.0005(8) -0.0025(8)
C5C 0.0228(10) 0.0244(10) 0.0240(11) 0.0046(9) -0.0027(9) 0.0028(8)
O6C 0.0315(8) 0.0320(9) 0.0257(9) -0.0026(7) -0.0007(7) -0.0053(7)
N7C 0.0243(9) 0.0274(10) 0.0236(10) 0.0004(8) -0.0030(8) -0.0064(8)
C8C 0.0214(9) 0.0187(10) 0.0278(12) -0.0020(9) 0.0014(9) 0.0015(8)
C9C 0.0255(10) 0.0250(11) 0.0281(12) -0.0030(9) -0.0036(9) 0.0029(9)
C10C 0.0190(10) 0.0336(12) 0.0394(14) -0.0082(11) -0.0047(9) 0.0017(9)
C11C 0.0192(10) 0.0338(12) 0.0381(14) -0.0034(11) 0.0060(9) -0.0008(9)
C12C 0.0232(10) 0.0294(11) 0.0270(12) -0.0003(10) 0.0029(9) 0.0000(9)
C13C 0.0203(9) 0.0196(9) 0.0266(11) -0.0035(8) 0.0003(8) 0.0025(8)
N14C 0.0188(8) 0.0289(10) 0.0223(10) 0.0017(8) 0.0020(7) -0.0019(7)
C15C 0.0240(10) 0.0237(10) 0.0230(11) -0.0014(9) 0.0031(9) 0.0019(8)
O16C 0.0265(8) 0.0398(9) 0.0245(9) 0.0036(7) 0.0055(7) -0.0040(7)
N17C 0.0226(9) 0.0303(10) 0.0209(10) 0.0030(8) 0.0006(7) -0.0025(7)
C18C 0.0205(9) 0.0277(11) 0.0187(11) 0.0005(9) 0.0044(8) -0.0003(8)
C19C 0.0311(11) 0.0257(11) 0.0222(11) -0.0030(9) 0.0016(9) -0.0003(9)
C20C 0.0322(11) 0.0249(11) 0.0277(12) 0.0037(9) 0.0004(9) 0.0017(9)
C21C 0.0262(11) 0.0376(13) 0.0200(11) 0.0013(9) 0.0001(9) 0.0007(9)
C22C 0.0230(10) 0.0318(12) 0.0260(12) -0.0062(10) 0.0011(9) -0.0018(9)
C23C 0.0215(9) 0.0249(11) 0.0270(12) -0.0002(9) 0.0032(9) -0.0004(8)
F1C 0.0468(8) 0.0283(7) 0.0367(8) -0.0086(6) -0.0119(7) 0.0039(6)
F2C 0.0542(9) 0.0275(7) 0.0400(9) 0.0059(7) -0.0107(7) 0.0042(7)
F3C 0.0391(8) 0.0451(9) 0.0248(7) 0.0012(6) -0.0077(6) 0.0025(6)
F4C 0.0367(8) 0.0377(8) 0.0432(9) -0.0140(7) -0.0116(7) 0.0004(6)
F5C 0.0319(7) 0.0238(7) 0.0480(9) -0.0018(6) -0.0070(7) -0.0003(5)
C1D 0.0246(10) 0.0240(10) 0.0183(11) 0.0000(8) -0.0021(8) -0.0018(8)
O1D 0.0227(7) 0.0257(7) 0.0256(8) 0.0060(7) 0.0010(6) -0.0010(6)
O2D 0.0255(7) 0.0276(8) 0.0208(8) 0.0005(6) -0.0017(6) -0.0057(6)
O3D 0.0330(8) 0.0292(8) 0.0352(10) 0.0090(7) -0.0137(7) -0.0048(7)
N1E 0.0176(8) 0.0232(9) 0.0203(9) 0.0016(7) 0.0008(7) -0.0006(7)
C1E 0.0178(9) 0.0250(10) 0.0207(11) 0.0010(8) 0.0026(8) 0.0006(8)
C2E 0.0239(10) 0.0255(11) 0.0247(11) 0.0015(9) 0.0035(9) -0.0012(8)
C3E 0.0249(10) 0.0271(11) 0.0246(12) 0.0001(9) 0.0039(9) -0.0006(9)
C4E 0.0320(12) 0.0275(12) 0.0412(15) 0.0008(11) 0.0064(10) 0.0026(10)
C5E 0.0224(10) 0.0249(10) 0.0180(10) 0.0018(8) 0.0012(8) 0.0007(8)
C6E 0.0216(10) 0.0327(12) 0.0242(12) -0.0010(9) -0.0004(8) 0.0029(9)
C7E 0.0261(10) 0.0316(12) 0.0270(12) -0.0052(10) -0.0031(9) 0.0029(9)
C8E 0.0282(12) 0.0353(14) 0.0560(18) -0.0137(12) -0.0033(12) 0.0027(10)
C9E 0.0245(10) 0.0253(10) 0.0220(11) 0.0059(9) 0.0047(8) 0.0013(8)
C10E 0.0341(12) 0.0310(12) 0.0338(14) 0.0092(10) 0.0096(10) 0.0085(10)
C11E 0.0415(13) 0.0248(11) 0.0292(13) 0.0029(10) 0.0044(10) 0.0038(10)
C12E 0.0577(17) 0.0341(14) 0.0478(18) -0.0086(13) -0.0033(14) -0.0038(13)
C13E 0.0155(9) 0.0302(11) 0.0238(11) 0.0018(9) 0.0027(8) -0.0008(8)
C14E 0.0212(10) 0.0461(14) 0.0222(12) 0.0042(10) 0.0002(9) -0.0015(10)
C15E 0.0191(10) 0.0368(12) 0.0251(12) 0.0035(10) -0.0026(9) -0.0001(9)
C16E 0.0297(12) 0.0361(13) 0.0412(15) 0.0065(11) -0.0093(11) -0.0055(10)
N1F 0.0214(8) 0.0261(9) 0.0253(10) -0.0012(8) 0.0019(7) 0.0026(7)
C1F 0.0244(10) 0.0301(11) 0.0328(13) 0.0017(10) 0.0018(10) 0.0074(9)
C2F 0.0294(12) 0.0541(16) 0.0337(15) 0.0029(12) -0.0027(11) 0.0020(11)
C3F 0.025(2) 0.073(3) 0.030(2) 0.006(2) 0.0040(17) 0.012(2)
C4F 0.0367(19) 0.079(3) 0.037(2) -0.009(2) -0.0107(15) 0.0170(19)
C3F' 0.016(6) 0.104(8) 0.048(7) 0.036(6) 0.019(5) 0.014(6)
C4F' 0.044(7) 0.073(8) 0.059(8) 0.027(7) -0.001(6) 0.006(6)
C5F 0.0267(11) 0.0254(11) 0.0241(12) -0.0047(9) 0.0023(9) 0.0032(9)
C6F 0.0294(11) 0.0270(11) 0.0264(12) -0.0006(9) 0.0046(9) 0.0022(9)
C7F 0.0295(11) 0.0350(12) 0.0238(12) -0.0023(10) 0.0019(9) 0.0039(10)
C8F 0.0306(12) 0.0493(15) 0.0249(13) -0.0009(11) 0.0035(10) 0.0026(11)
C9F 0.0240(10) 0.0273(11) 0.0246(12) -0.0052(9) 0.0019(9) 0.0022(9)
C10F 0.0287(11) 0.0331(12) 0.0253(12) -0.0034(10) -0.0008(9) 0.0053(9)
C11F 0.0270(11) 0.0485(15) 0.0265(13) -0.0004(11) 0.0004(10) -0.0052(11)
C12F 0.0347(13) 0.072(2) 0.0302(15) 0.0028(14) -0.0045(11) 0.0021(13)
C13F 0.0287(11) 0.0284(12) 0.0283(13) 0.0007(10) 0.0024(9) -0.0032(9)
C14F 0.0259(11) 0.0412(14) 0.0282(13) 0.0038(10) 0.0028(9) -0.0006(10)
C15F 0.0305(12) 0.0487(15) 0.0297(13) 0.0018(12) 0.0027(10) -0.0104(11)
C16F 0.0440(15) 0.0445(16) 0.0484(18) 0.0128(14) 0.0016(13) -0.0050(12)

loop_
_atom_type_symbol
_atom_type_description
_atom_type_scat_dispersion_real
_atom_type_scat_dispersion_imag
_atom_type_scat_source
C C 0.0033 0.0016 'International Tables Vol C Tables 4.2.6.8 and 6.1.1.4'
H H 0.0000 0.0000 'International Tables Vol C Tables 4.2.6.8 and 6.1.1.4'
N N 0.0061 0.0033 'International Tables Vol C Tables 4.2.6.8 and 6.1.1.4'
O O 0.0106 0.0060 'International Tables Vol C Tables 4.2.6.8 and 6.1.1.4'
F F 0.0171 0.0103 'International Tables Vol C Tables 4.2.6.8 and 6.1.1.4'

loop_
_geom_angle_atom_site_label_1
_geom_angle_atom_site_label_2
_geom_angle_atom_site_label_3
_geom_angle
C2A N1 C2C 110.35(18)
C2A N1 C2B 110.05(17)
C2C N1 C2B 110.87(18)
N1 C2A C3A 113.53(19)
N1 C2A H2A1 108.9
C3A C2A H2A1 108.9
N1 C2A H2A2 108.9
C3A C2A H2A2 108.9
H2A1 C2A H2A2 107.7
N4A C3A C2A 113.77(19)
N4A C3A H3A1 108.8
C2A C3A H3A1 108.8
N4A C3A H3A2 108.8
C2A C3A H3A2 108.8
H3A1 C3A H3A2 107.7
C5A N4A C3A 120.8(2)
C5A N4A H4A 119(2)
C3A N4A H4A 121(2)
O6A C5A N4A 122.9(2)
O6A C5A N7A 124.3(2)
N4A C5A N7A 112.70(19)
C5A N7A C8A 125.43(19)
C5A N7A H7A 113.0(19)
C8A N7A H7A 121.6(19)
C9A C8A N7A 121.8(2)
C9A C8A C13A 119.4(2)
N7A C8A C13A 118.84(19)
C10A C9A C8A 120.5(2)
C10A C9A H9A 119.8
C8A C9A H9A 119.8
C11A C10A C9A 120.3(2)
C11A C10A H10A 119.9
C9A C10A H10A 119.9
C10A C11A C12A 120.2(2)
C10A C11A H11A 119.9
C12A C11A H11A 119.9
C11A C12A C13A 120.2(2)
C11A C12A H12A 119.9
C13A C12A H12A 119.9
C12A C13A C8A 119.47(19)
C12A C13A N14A 123.23(19)
C8A C13A N14A 117.30(19)
C15A N14A C13A 128.0(2)
C15A N14A H14A 113.8(17)
C13A N14A H14A 117.2(17)
O16A C15A N14A 126.7(2)
O16A C15A N17A 123.0(2)
N14A C15A N17A 110.3(2)
C15A N17A C18A 123.0(2)
C15A N17A H17A 118.5(19)
C18A N17A H17A 117.2(19)
C19A C18A C23A 116.9(2)
C19A C18A N17A 123.0(2)
C23A C18A N17A 119.9(2)
F1A C19A C18A 120.7(2)
F1A C19A C20A 117.9(2)
C18A C19A C20A 121.5(2)
F2A C20A C21A 120.1(2)
F2A C20A C19A 119.9(3)
C21A C20A C19A 119.9(3)
F3A C21A C22A 120.1(3)
F3A C21A C20A 120.0(3)
C22A C21A C20A 120.0(2)
F4A C22A C21A 120.1(2)
F4A C22A C23A 120.2(3)
C21A C22A C23A 119.7(3)
F5A C23A C22A 119.1(2)
F5A C23A C18A 118.9(2)
C22A C23A C18A 122.0(3)
N1 C2B C3B 113.50(19)
N1 C2B H2B1 108.9
C3B C2B H2B1 108.9
N1 C2B H2B2 108.9
C3B C2B H2B2 108.9
H2B1 C2B H2B2 107.7
N4B C3B C2B 114.04(18)
N4B C3B H3B1 108.7
C2B C3B H3B1 108.7
N4B C3B H3B2 108.7
C2B C3B H3B2 108.7
H3B1 C3B H3B2 107.6
C5B N4B C3B 120.2(2)
C5B N4B H4B 117(2)
C3B N4B H4B 121(2)
O6B C5B N4B 122.8(2)
O6B C5B N7B 123.5(2)
N4B C5B N7B 113.7(2)
C5B N7B C8B 122.0(2)
C5B N7B H7B 114.1(17)
C8B N7B H7B 123.4(17)
C9B C8B C13B 119.4(2)
C9B C8B N7B 120.5(2)
C13B C8B N7B 120.05(19)
C8B C9B C10B 121.0(2)
C8B C9B H9B 119.5
C10B C9B H9B 119.5
C11B C10B C9B 119.4(2)
C11B C10B H10B 120.3
C9B C10B H10B 120.3
C10B C11B C12B 120.9(2)
C10B C11B H11B 119.5
C12B C11B H11B 119.5
C11B C12B C13B 120.1(2)
C11B C12B H12B 119.9
C13B C12B H12B 119.9
C12B C13B N14B 122.76(19)
C12B C13B C8B 119.1(2)
N14B C13B C8B 118.10(19)
C15B N14B C13B 126.9(2)
C15B N14B H14B 114.4(17)
C13B N14B H14B 118.5(17)
O16B C15B N14B 126.3(2)
O16B C15B N17B 122.2(2)
N14B C15B N17B 111.55(19)
C15B N17B C18B 120.7(2)
C15B N17B H17B 117(2)
C18B N17B H17B 120(2)
C19B C18B C23B 117.0(2)
C19B C18B N17B 121.8(2)
C23B C18B N17B 121.1(2)
F1B C19B C20B 118.3(2)
F1B C19B C18B 120.0(2)
C20B C19B C18B 121.6(2)
F2B C20B C19B 120.2(2)
F2B C20B C21B 119.6(2)
C19B C20B C21B 120.2(2)
F3B C21B C22B 120.7(2)
F3B C21B C20B 119.9(2)
C22B C21B C20B 119.5(2)
F4B C22B C21B 119.8(2)
F4B C22B C23B 120.4(2)
C21B C22B C23B 119.8(2)
F5B C23B C22B 118.6(2)
F5B C23B C18B 119.5(2)
C22B C23B C18B 121.9(2)
N1 C2C C3C 113.4(2)
N1 C2C H2C1 108.9
C3C C2C H2C1 108.9
N1 C2C H2C2 108.9
C3C C2C H2C2 108.9
H2C1 C2C H2C2 107.7
N4C C3C C2C 112.7(2)
N4C C3C H3C1 109.1
C2C C3C H3C1 109.1
N4C C3C H3C2 109.1
C2C C3C H3C2 109.1
H3C1 C3C H3C2 107.8
C5C N4C C3C 122.4(2)
C5C N4C H4C 116(2)
C3C N4C H4C 121(2)
O6C C5C N4C 123.6(2)
O6C C5C N7C 123.3(2)
N4C C5C N7C 113.1(2)
C5C N7C C8C 125.13(19)
C5C N7C H7C 114.2(19)
C8C N7C H7C 120.7(19)
C9C C8C C13C 119.6(2)
C9C C8C N7C 120.8(2)
C13C C8C N7C 119.6(2)
C10C C9C C8C 120.6(2)
C10C C9C H9C 119.7
C8C C9C H9C 119.7
C11C C10C C9C 119.8(2)
C11C C10C H10C 120.1
C9C C10C H10C 120.1
C10C C11C C12C 120.6(2)
C10C C11C H11C 119.7
C12C C11C H11C 119.7
C11C C12C C13C 120.1(2)
C11C C12C H12C 120.0
C13C C12C H12C 120.0
C12C C13C C8C 119.4(2)
C12C C13C N14C 122.4(2)
C8C C13C N14C 118.2(2)
C15C N14C C13C 127.7(2)
C15C N14C H14C 112.7(19)
C13C N14C H14C 119.3(19)
O16C C15C N14C 126.4(2)
O16C C15C N17C 122.6(2)
N14C C15C N17C 110.98(19)
C15C N17C C18C 122.6(2)
C15C N17C H17C 115.8(19)
C18C N17C H17C 118.5(19)
C19C C18C C23C 117.6(2)
C19C C18C N17C 122.4(2)
C23C C18C N17C 119.8(2)
F1C C19C C20C 118.9(2)
F1C C19C C18C 119.6(2)
C20C C19C C18C 121.5(2)
F2C C20C C19C 120.6(2)
F2C C20C C21C 119.7(2)
C19C C20C C21C 119.6(2)
F3C C21C C22C 119.8(2)
F3C C21C C20C 120.1(2)
C22C C21C C20C 120.1(2)
F4C C22C C21C 119.5(2)
F4C C22C C23C 120.8(2)
C21C C22C C23C 119.7(2)
F5C C23C C22C 119.2(2)
F5C C23C C18C 119.4(2)
C22C C23C C18C 121.4(2)
O3D C1D O2D 120.9(2)
O3D C1D O1D 119.65(19)
O2D C1D O1D 119.35(19)
C9E N1E C5E 111.22(17)
C9E N1E C1E 105.26(15)
C5E N1E C1E 111.98(16)
C9E N1E C13E 111.72(16)
C5E N1E C13E 104.74(16)
C1E N1E C13E 112.09(16)
N1E C1E C2E 116.08(17)
N1E C1E H1E1 108.3
C2E C1E H1E1 108.3
N1E C1E H1E2 108.3
C2E C1E H1E2 108.3
H1E1 C1E H1E2 107.4
C1E C2E C3E 107.95(18)
C1E C2E H2E1 110.1
C3E C2E H2E1 110.1
C1E C2E H2E2 110.1
C3E C2E H2E2 110.1
H2E1 C2E H2E2 108.4
C4E C3E C2E 113.20(19)
C4E C3E H3E1 108.9
C2E C3E H3E1 108.9
C4E C3E H3E2 108.9
C2E C3E H3E2 108.9
H3E1 C3E H3E2 107.8
C3E C4E H4E1 109.5
C3E C4E H4E2 109.5
H4E1 C4E H4E2 109.5
C3E C4E H4E3 109.5
H4E1 C4E H4E3 109.5
H4E2 C4E H4E3 109.5
N1E C5E C6E 116.73(17)
N1E C5E H5E1 108.1
C6E C5E H5E1 108.1
N1E C5E H5E2 108.1
C6E C5E H5E2 108.1
H5E1 C5E H5E2 107.3
C5E C6E C7E 109.06(19)
C5E C6E H6E1 109.9
C7E C6E H6E1 109.9
C5E C6E H6E2 109.9
C7E C6E H6E2 109.9
H6E1 C6E H6E2 108.3
C8E C7E C6E 112.2(2)
C8E C7E H7E1 109.2
C6E C7E H7E1 109.2
C8E C7E H7E2 109.2
C6E C7E H7E2 109.2
H7E1 C7E H7E2 107.9
C7E C8E H8E1 109.5
C7E C8E H8E2 109.5
H8E1 C8E H8E2 109.5
C7E C8E H8E3 109.5
H8E1 C8E H8E3 109.5
H8E2 C8E H8E3 109.5
N1E C9E C10E 116.28(18)
N1E C9E H9E1 108.2
C10E C9E H9E1 108.2
N1E C9E H9E2 108.2
C10E C9E H9E2 108.2
H9E1 C9E H9E2 107.4
C9E C10E C11E 109.84(19)
C9E C10E H10D 109.7
C11E C10E H10D 109.7
C9E C10E H10E 109.7
C11E C10E H10E 109.7
H10D C10E H10E 108.2
C12E C11E C10E 113.8(2)
C12E C11E H11D 108.8
C10E C11E H11D 108.8
C12E C11E H11E 108.8
C10E C11E H11E 108.8
H11D C11E H11E 107.7
C11E C12E H12D 109.5
C11E C12E H12E 109.5
H12D C12E H12E 109.5
C11E C12E H12F 109.5
H12D C12E H12F 109.5
H12E C12E H12F 109.5
C14E C13E N1E 116.08(18)
C14E C13E H13A 108.3
N1E C13E H13A 108.3
C14E C13E H13B 108.3
N1E C13E H13B 108.3
H13A C13E H13B 107.4
C13E C14E C15E 109.33(19)
C13E C14E H14D 109.8
C15E C14E H14D 109.8
C13E C14E H14E 109.8
C15E C14E H14E 109.8
H14D C14E H14E 108.3
C16E C15E C14E 114.3(2)
C16E C15E H15A 108.7
C14E C15E H15A 108.7
C16E C15E H15B 108.7
C14E C15E H15B 108.7
H15A C15E H15B 107.6
C15E C16E H16A 109.5
C15E C16E H16B 109.5
H16A C16E H16B 109.5
C15E C16E H16C 109.5
H16A C16E H16C 109.5
H16B C16E H16C 109.5
C9F N1F C1F 105.06(17)
C9F N1F C13F 111.45(18)
C1F N1F C13F 112.08(17)
C9F N1F C5F 111.55(16)
C1F N1F C5F 111.03(18)
C13F N1F C5F 105.80(17)
C2F C1F N1F 117.2(2)
C2F C1F H1F1 108.0
N1F C1F H1F1 108.0
C2F C1F H1F2 108.0
N1F C1F H1F2 108.0
H1F1 C1F H1F2 107.2
C3F' C2F C1F 114.8(6)
C1F C2F C3F 107.0(3)
C1F C2F H2F1 110.3
C3F C2F H2F1 110.3
C1F C2F H2F2 110.3
C3F C2F H2F2 110.3
H2F1 C2F H2F2 108.6
C3F' C2F H2F3 108.6
C1F C2F H2F3 108.6
C3F' C2F H2F4 108.6
C1F C2F H2F4 108.6
H2F3 C2F H2F4 107.6
C4F C3F C2F 111.6(3)
C4F C3F H3F1 109.3
C2F C3F H3F1 109.3
C4F C3F H3F2 109.3
C2F C3F H3F2 109.3
H3F1 C3F H3F2 108.0
C3F C4F H4F1 109.5
C3F C4F H4F2 109.5
H4F1 C4F H4F2 109.5
C3F C4F H4F3 109.5
H4F1 C4F H4F3 109.5
H4F2 C4F H4F3 109.5
C2F C3F' C4F' 110.1(6)
C2F C3F' H3FA 109.6
C4F' C3F' H3FA 109.6
C2F C3F' H3FB 109.6
C4F' C3F' H3FB 109.6
H3FA C3F' H3FB 108.2
C3F' C4F' H4FA 109.5
C3F' C4F' H4FB 109.5
H4FA C4F' H4FB 109.5
C3F' C4F' H4FC 109.5
H4FA C4F' H4FC 109.5
H4FB C4F' H4FC 109.5
C6F C5F N1F 116.17(18)
C6F C5F H5F1 108.2
N1F C5F H5F1 108.2
C6F C5F H5F2 108.2
N1F C5F H5F2 108.2
H5F1 C5F H5F2 107.4
C5F C6F C7F 109.26(19)
C5F C6F H6F1 109.8
C7F C6F H6F1 109.8
C5F C6F H6F2 109.8
C7F C6F H6F2 109.8
H6F1 C6F H6F2 108.3
C8F C7F C6F 112.5(2)
C8F C7F H7F1 109.1
C6F C7F H7F1 109.1
C8F C7F H7F2 109.1
C6F C7F H7F2 109.1
H7F1 C7F H7F2 107.8
C7F C8F H8F1 109.5
C7F C8F H8F2 109.5
H8F1 C8F H8F2 109.5
C7F C8F H8F3 109.5
H8F1 C8F H8F3 109.5
H8F2 C8F H8F3 109.5
C10F C9F N1F 116.24(18)
C10F C9F H9F1 108.2
N1F C9F H9F1 108.2
C10F C9F H9F2 108.2
N1F C9F H9F2 108.2
H9F1 C9F H9F2 107.4
C9F C10F C11F 109.5(2)
C9F C10F H10F 109.8
C11F C10F H10F 109.8
C9F C10F H10G 109.8
C11F C10F H10G 109.8
H10F C10F H10G 108.2
C12F C11F C10F 112.4(2)
C12F C11F H11F 109.1
C10F C11F H11F 109.1
C12F C11F H11G 109.1
C10F C11F H11G 109.1
H11F C11F H11G 107.8
C11F C12F H12G 109.5
C11F C12F H12H 109.5
H12G C12F H12H 109.5
C11F C12F H12I 109.5
H12G C12F H12I 109.5
H12H C12F H12I 109.5
C14F C13F N1F 116.00(19)
C14F C13F H13C 108.3
N1F C13F H13C 108.3
C14F C13F H13D 108.3
N1F C13F H13D 108.3
H13C C13F H13D 107.4
C13F C14F C15F 109.8(2)
C13F C14F H14F 109.7
C15F C14F H14F 109.7
C13F C14F H14G 109.7
C15F C14F H14G 109.7
H14F C14F H14G 108.2
C16F C15F C14F 113.9(2)
C16F C15F H15C 108.8
C14F C15F H15C 108.8
C16F C15F H15D 108.8
C14F C15F H15D 108.8
H15C C15F H15D 107.7
C15F C16F H16D 109.5
C15F C16F H16E 109.5
H16D C16F H16E 109.5
C15F C16F H16F 109.5
H16D C16F H16F 109.5
H16E C16F H16F 109.5

loop_
_geom_bond_atom_site_label_1
_geom_bond_atom_site_label_2
_geom_bond_distance
N1 C2A 1.466(3)
N1 C2C 1.468(3)
N1 C2B 1.476(3)
C2A C3A 1.525(3)
C2A H2A1 0.9900
C2A H2A2 0.9900
C3A N4A 1.446(3)
C3A H3A1 0.9900
C3A H3A2 0.9900
N4A C5A 1.365(3)
N4A H4A 0.84(3)
C5A O6A 1.227(3)
C5A N7A 1.383(3)
N7A C8A 1.406(3)
N7A H7A 0.86(3)
C8A C9A 1.394(3)
C8A C13A 1.411(3)
C9A C10A 1.386(3)
C9A H9A 0.9500
C10A C11A 1.385(3)
C10A H10A 0.9500
C11A C12A 1.392(3)
C11A H11A 0.9500
C12A C13A 1.398(3)
C12A H12A 0.9500
C13A N14A 1.411(3)
N14A C15A 1.366(3)
N14A H14A 0.83(3)
C15A O16A 1.221(3)
C15A N17A 1.388(3)
N17A C18A 1.395(3)
N17A H17A 0.90(3)
C18A C19A 1.387(4)
C18A C23A 1.395(4)
C19A F1A 1.339(3)
C19A C20A 1.387(3)
C20A F2A 1.340(3)
C20A C21A 1.377(4)
C21A F3A 1.342(3)
C21A C22A 1.373(4)
C22A F4A 1.340(3)
C22A C23A 1.378(3)
C23A F5A 1.337(3)
C2B C3B 1.524(3)
C2B H2B1 0.9900
C2B H2B2 0.9900
C3B N4B 1.446(3)
C3B H3B1 0.9900
C3B H3B2 0.9900
N4B C5B 1.363(3)
N4B H4B 0.82(3)
C5B O6B 1.227(3)
C5B N7B 1.376(3)
N7B C8B 1.418(3)
N7B H7B 0.91(3)
C8B C9B 1.388(3)
C8B C13B 1.406(3)
C9B C10B 1.388(3)
C9B H9B 0.9500
C10B C11B 1.379(3)
C10B H10B 0.9500
C11B C12B 1.380(3)
C11B H11B 0.9500
C12B C13B 1.402(3)
C12B H12B 0.9500
C13B N14B 1.404(3)
N14B C15B 1.371(3)
N14B H14B 0.92(3)
C15B O16B 1.220(3)
C15B N17B 1.383(3)
N17B C18B 1.408(3)
N17B H17B 0.85(3)
C18B C19B 1.383(3)
C18B C23B 1.388(3)
C19B F1B 1.338(3)
C19B C20B 1.379(3)
C20B F2B 1.344(3)
C20B C21B 1.383(3)
C21B F3B 1.336(3)
C21B C22B 1.370(4)
C22B F4B 1.334(3)
C22B C23B 1.385(3)
C23B F5B 1.339(3)
C2C C3C 1.523(3)
C2C H2C1 0.9900
C2C H2C2 0.9900
C3C N4C 1.449(3)
C3C H3C1 0.9900
C3C H3C2 0.9900
N4C C5C 1.349(3)
N4C H4C 0.82(3)
C5C O6C 1.232(3)
C5C N7C 1.386(3)
N7C C8C 1.417(3)
N7C H7C 0.84(3)
C8C C9C 1.393(3)
C8C C13C 1.405(3)
C9C C10C 1.390(3)
C9C H9C 0.9500
C10C C11C 1.382(4)
C10C H10C 0.9500
C11C C12C 1.390(3)
C11C H11C 0.9500
C12C C13C 1.401(3)
C12C H12C 0.9500
C13C N14C 1.407(3)
N14C C15C 1.372(3)
N14C H14C 0.84(3)
C15C O16C 1.220(3)
C15C N17C 1.384(3)
N17C C18C 1.404(3)
N17C H17C 0.88(3)
C18C C19C 1.385(3)
C18C C23C 1.391(3)
C19C F1C 1.336(3)
C19C C20C 1.381(3)
C20C F2C 1.341(3)
C20C C21C 1.381(3)
C21C F3C 1.342(3)
C21C C22C 1.374(3)
C22C F4C 1.337(3)
C22C C23C 1.382(3)
C23C F5C 1.336(3)
C1D O3D 1.277(3)
C1D O2D 1.289(3)
C1D O1D 1.291(3)
N1E C9E 1.520(3)
N1E C5E 1.520(3)
N1E C1E 1.521(3)
N1E C13E 1.526(3)
C1E C2E 1.521(3)
C1E H1E1 0.9900
C1E H1E2 0.9900
C2E C3E 1.531(3)
C2E H2E1 0.9900
C2E H2E2 0.9900
C3E C4E 1.520(3)
C3E H3E1 0.9900
C3E H3E2 0.9900
C4E H4E1 0.9800
C4E H4E2 0.9800
C4E H4E3 0.9800
C5E C6E 1.521(3)
C5E H5E1 0.9900
C5E H5E2 0.9900
C6E C7E 1.529(3)
C6E H6E1 0.9900
C6E H6E2 0.9900
C7E C8E 1.528(3)
C7E H7E1 0.9900
C7E H7E2 0.9900
C8E H8E1 0.9800
C8E H8E2 0.9800
C8E H8E3 0.9800
C9E C10E 1.527(3)
C9E H9E1 0.9900
C9E H9E2 0.9900
C10E C11E 1.533(3)
C10E H10D 0.9900
C10E H10E 0.9900
C11E C12E 1.515(4)
C11E H11D 0.9900
C11E H11E 0.9900
C12E H12D 0.9800
C12E H12E 0.9800
C12E H12F 0.9800
C13E C14E 1.517(3)
C13E H13A 0.9900
C13E H13B 0.9900
C14E C15E 1.534(3)
C14E H14D 0.9900
C14E H14E 0.9900
C15E C16E 1.516(3)
C15E H15A 0.9900
C15E H15B 0.9900
C16E H16A 0.9800
C16E H16B 0.9800
C16E H16C 0.9800
N1F C9F 1.522(3)
N1F C1F 1.523(3)
N1F C13F 1.524(3)
N1F C5F 1.525(3)
C1F C2F 1.512(4)
C1F H1F1 0.9900
C1F H1F2 0.9900
C2F C3F' 1.508(5)
C2F C3F 1.541(4)
C2F H2F1 0.9900
C2F H2F2 0.9900
C2F H2F3 0.9900
C2F H2F4 0.9900
C3F C4F 1.511(4)
C3F H3F1 0.9900
C3F H3F2 0.9900
C4F H4F1 0.9800
C4F H4F2 0.9800
C4F H4F3 0.9800
C3F' C4F' 1.515(5)
C3F' H3FA 0.9900
C3F' H3FB 0.9900
C4F' H4FA 0.9800
C4F' H4FB 0.9800
C4F' H4FC 0.9800
C5F C6F 1.523(3)
C5F H5F1 0.9900
C5F H5F2 0.9900
C6F C7F 1.529(3)
C6F H6F1 0.9900
C6F H6F2 0.9900
C7F C8F 1.520(4)
C7F H7F1 0.9900
C7F H7F2 0.9900
C8F H8F1 0.9800
C8F H8F2 0.9800
C8F H8F3 0.9800
C9F C10F 1.518(3)
C9F H9F1 0.9900
C9F H9F2 0.9900
C10F C11F 1.528(3)
C10F H10F 0.9900
C10F H10G 0.9900
C11F C12F 1.521(4)
C11F H11F 0.9900
C11F H11G 0.9900
C12F H12G 0.9800
C12F H12H 0.9800
C12F H12I 0.9800
C13F C14F 1.522(3)
C13F H13C 0.9900
C13F H13D 0.9900
C14F C15F 1.538(4)
C14F H14F 0.9900
C14F H14G 0.9900
C15F C16F 1.523(4)
C15F H15C 0.9900
C15F H15D 0.9900
C16F H16D 0.9800
C16F H16E 0.9800
C16F H16F 0.9800

loop_
_geom_hbond_atom_site_label_D
_geom_hbond_atom_site_label_H
_geom_hbond_atom_site_label_A
_geom_hbond_distance_DH
_geom_hbond_distance_HA
_geom_hbond_distance_DA
_geom_hbond_angle_DHA
_geom_hbond_site_symmetry_A
N4A H4A O1D 0.84(3) 2.20(3) 2.966(3) 152(3) .
N7A H7A O1D 0.86(3) 2.01(3) 2.852(2) 165(3) .
C9A H9A O6A 0.95 2.41 2.903(3) 112.1 .
C12A H12A O16A 0.95 2.30 2.917(3) 122.0 .
N14A H14A O2D 0.83(3) 2.16(3) 2.935(3) 155(2) .
N17A H17A O2D 0.90(3) 1.84(3) 2.703(3) 161(3) .
N7B H7B O2D 0.91(3) 1.99(3) 2.869(3) 162(2) .
N7B H7B O3D 0.91(3) 2.68(3) 3.331(3) 129(2) .
N4B H4B O2D 0.82(3) 2.19(3) 2.949(3) 154(3) .
C12B H12B O16B 0.95 2.31 2.900(3) 119.3 .
N14B H14B O3D 0.92(3) 1.93(3) 2.801(3) 157(2) .
N17B H17B O3D 0.85(3) 2.00(3) 2.788(3) 154(3) .
N4C H4C O3D 0.82(3) 2.03(3) 2.822(3) 162(3) .
N7C H7C O1D 0.84(3) 2.55(3) 3.250(2) 142(2) .
N7C H7C O3D 0.84(3) 2.21(3) 2.989(3) 153(3) .
C12C H12C O16C 0.95 2.26 2.893(3) 123.2 .
N14C H14C O1D 0.84(3) 1.97(3) 2.783(2) 160(3) .
N17C H17C O1D 0.88(3) 1.92(3) 2.746(3) 156(3) .
C1E H1E2 O6B 0.99 2.36 3.241(3) 148.3 2_664
C1E H1E1 O6A 0.99 2.55 3.532(3) 174.2 .
C2E H2E1 F4C 0.99 2.60 3.483(3) 148.3 2_665
C5E H5E1 O16A 0.99 2.38 3.370(3) 176.2 2_665
C14E H14D O6B 0.99 2.32 3.241(3) 154.6 2_664
C1F H1F1 O6C 0.99 2.53 3.450(3) 154.7 .
C5F H5F2 O16B 0.99 2.37 3.303(3) 156.9 1_565
C9F H9F2 O6C 0.99 2.45 3.384(3) 157.4 .
C13F H13D O16C 0.99 2.46 3.376(3) 154.2 4_655

loop_
_geom_torsion_atom_site_label_1
_geom_torsion_atom_site_label_2
_geom_torsion_atom_site_label_3
_geom_torsion_atom_site_label_4
_geom_torsion
C2C N1 C2A C3A 78.8(2)
C2B N1 C2A C3A -158.57(19)
N1 C2A C3A N4A 64.0(3)
C2A C3A N4A C5A 88.4(3)
C3A N4A C5A O6A -0.2(3)
C3A N4A C5A N7A -179.91(19)
O6A C5A N7A C8A 7.1(3)
N4A C5A N7A C8A -173.14(19)
C5A N7A C8A C9A 29.7(3)
C5A N7A C8A C13A -151.2(2)
N7A C8A C9A C10A 179.3(2)
C13A C8A C9A C10A 0.2(3)
C8A C9A C10A C11A -0.5(3)
C9A C10A C11A C12A 0.1(4)
C10A C11A C12A C13A 0.6(3)
C11A C12A C13A C8A -0.9(3)
C11A C12A C13A N14A 178.7(2)
C9A C8A C13A C12A 0.5(3)
N7A C8A C13A C12A -178.62(19)
C9A C8A C13A N14A -179.19(19)
N7A C8A C13A N14A 1.7(3)
C12A C13A N14A C15A 6.1(3)
C8A C13A N14A C15A -174.3(2)
C13A N14A C15A O16A 5.5(4)
C13A N14A C15A N17A -175.4(2)
O16A C15A N17A C18A -4.4(4)
N14A C15A N17A C18A 176.4(2)
C15A N17A C18A C19A 60.2(3)
C15A N17A C18A C23A -123.5(3)
C23A C18A C19A F1A -177.0(2)
N17A C18A C19A F1A -0.6(3)
C23A C18A C19A C20A 2.1(3)
N17A C18A C19A C20A 178.5(2)
F1A C19A C20A F2A -2.3(3)
C18A C19A C20A F2A 178.6(2)
F1A C19A C20A C21A 178.0(2)
C18A C19A C20A C21A -1.1(4)
F2A C20A C21A F3A -1.8(4)
C19A C20A C21A F3A 177.9(2)
F2A C20A C21A C22A 179.4(2)
C19A C20A C21A C22A -0.8(4)
F3A C21A C22A F4A 0.5(4)
C20A C21A C22A F4A 179.2(2)
F3A C21A C22A C23A -177.1(2)
C20A C21A C22A C23A 1.7(4)
F4A C22A C23A F5A 1.0(4)
C21A C22A C23A F5A 178.5(2)
F4A C22A C23A C18A -178.2(2)
C21A C22A C23A C18A -0.7(4)
C19A C18A C23A F5A 179.6(2)
N17A C18A C23A F5A 3.1(3)
C19A C18A C23A C22A -1.2(4)
N17A C18A C23A C22A -177.7(2)
C2A N1 C2B C3B 76.1(2)
C2C N1 C2B C3B -161.58(19)
N1 C2B C3B N4B 65.8(3)
C2B C3B N4B C5B 80.9(3)
C3B N4B C5B O6B 7.9(3)
C3B N4B C5B N7B -172.46(19)
O6B C5B N7B C8B -2.3(3)
N4B C5B N7B C8B 178.08(19)
C5B N7B C8B C9B 64.2(3)
C5B N7B C8B C13B -115.2(2)
C13B C8B C9B C10B 0.7(4)
N7B C8B C9B C10B -178.7(2)
C8B C9B C10B C11B 0.4(4)
C9B C10B C11B C12B -1.0(4)
C10B C11B C12B C13B 0.5(4)
C11B C12B C13B N14B -178.6(2)
C11B C12B C13B C8B 0.6(3)
C9B C8B C13B C12B -1.2(3)
N7B C8B C13B C12B 178.2(2)
C9B C8B C13B N14B 178.1(2)
N7B C8B C13B N14B -2.5(3)
C12B C13B N14B C15B -16.2(4)
C8B C13B N14B C15B 164.6(2)
C13B N14B C15B O16B -5.5(4)
C13B N14B C15B N17B 174.2(2)
O16B C15B N17B C18B -19.4(4)
N14B C15B N17B C18B 161.0(2)
C15B N17B C18B C19B -55.0(3)
C15B N17B C18B C23B 127.4(2)
C23B C18B C19B F1B 177.7(2)
N17B C18B C19B F1B 0.0(3)
C23B C18B C19B C20B -1.3(3)
N17B C18B C19B C20B -179.0(2)
F1B C19B C20B F2B 1.4(4)
C18B C19B C20B F2B -179.6(2)
F1B C19B C20B C21B -178.0(2)
C18B C19B C20B C21B 1.1(4)
F2B C20B C21B F3B -1.0(4)
C19B C20B C21B F3B 178.4(2)
F2B C20B C21B C22B -179.8(2)
C19B C20B C21B C22B -0.4(4)
F3B C21B C22B F4B 1.2(4)
C20B C21B C22B F4B 180.0(2)
F3B C21B C22B C23B -178.7(2)
C20B C21B C22B C23B 0.0(4)
F4B C22B C23B F5B -1.8(4)
C21B C22B C23B F5B 178.1(2)
F4B C22B C23B C18B 179.7(2)
C21B C22B C23B C18B -0.3(4)
C19B C18B C23B F5B -177.5(2)
N17B C18B C23B F5B 0.2(3)
C19B C18B C23B C22B 0.9(4)
N17B C18B C23B C22B 178.6(2)
C2A N1 C2C C3C -154.0(2)
C2B N1 C2C C3C 83.8(2)
N1 C2C C3C N4C 63.3(3)
C2C C3C N4C C5C 85.2(3)
C3C N4C C5C O6C 5.6(3)
C3C N4C C5C N7C -174.2(2)
O6C C5C N7C C8C 5.8(3)
N4C C5C N7C C8C -174.5(2)
C5C N7C C8C C9C 38.7(3)
C5C N7C C8C C13C -143.2(2)
C13C C8C C9C C10C 1.5(3)
N7C C8C C9C C10C 179.7(2)
C8C C9C C10C C11C -1.0(4)
C9C C10C C11C C12C 0.0(4)
C10C C11C C12C C13C 0.3(4)
C11C C12C C13C C8C 0.2(3)
C11C C12C C13C N14C -178.3(2)
C9C C8C C13C C12C -1.2(3)
N7C C8C C13C C12C -179.3(2)
C9C C8C C13C N14C 177.40(19)
N7C C8C C13C N14C -0.8(3)
C12C C13C N14C C15C -0.2(3)
C8C C13C N14C C15C -178.7(2)
C13C N14C C15C O16C -13.0(4)
C13C N14C C15C N17C 164.7(2)
O16C C15C N17C C18C -19.2(3)
N14C C15C N17C C18C 163.01(19)
C15C N17C C18C C19C -52.6(3)
C15C N17C C18C C23C 131.9(2)
C23C C18C C19C F1C 178.2(2)
N17C C18C C19C F1C 2.6(3)
C23C C18C C19C C20C 0.1(3)
N17C C18C C19C C20C -175.5(2)
F1C C19C C20C F2C 0.8(3)
C18C C19C C20C F2C 178.9(2)
F1C C19C C20C C21C -176.8(2)
C18C C19C C20C C21C 1.3(4)
F2C C20C C21C F3C 0.3(3)
C19C C20C C21C F3C 177.9(2)
F2C C20C C21C C22C -179.0(2)
C19C C20C C21C C22C -1.4(4)
F3C C21C C22C F4C 1.0(3)
C20C C21C C22C F4C -179.8(2)
F3C C21C C22C C23C -179.2(2)
C20C C21C C22C C23C 0.0(3)
F4C C22C C23C F5C 0.6(3)
C21C C22C C23C F5C -179.2(2)
F4C C22C C23C C18C -178.8(2)
C21C C22C C23C C18C 1.5(3)
C19C C18C C23C F5C 179.10(19)
N17C C18C C23C F5C -5.2(3)
C19C C18C C23C C22C -1.5(3)
N17C C18C C23C C22C 174.2(2)
C9E N1E C1E C2E -179.89(18)
C5E N1E C1E C2E 59.1(2)
C13E N1E C1E C2E -58.2(2)
N1E C1E C2E C3E -173.11(18)
C1E C2E C3E C4E -177.09(19)
C9E N1E C5E C6E -66.6(2)
C1E N1E C5E C6E 50.9(2)
C13E N1E C5E C6E 172.61(18)
N1E C5E C6E C7E 166.20(19)
C5E C6E C7E C8E -77.1(2)
C5E N1E C9E C10E -64.9(2)
C1E N1E C9E C10E 173.7(2)
C13E N1E C9E C10E 51.8(3)
N1E C9E C10E C11E 174.40(19)
C9E C10E C11E C12E -75.6(3)
C9E N1E C13E C14E 55.8(3)
C5E N1E C13E C14E 176.33(19)
C1E N1E C13E C14E -62.0(2)
N1E C13E C14E C15E -172.21(19)
C13E C14E C15E C16E -63.6(3)
C9F N1F C1F C2F -177.4(2)
C13F N1F C1F C2F 61.4(3)
C5F N1F C1F C2F -56.7(3)
N1F C1F C2F C3F' -162.4(5)
N1F C1F C2F C3F 178.5(3)
C3F' C2F C3F C4F 62.4(19)
C1F C2F C3F C4F 179.2(3)
C1F C2F C3F' C4F' -80.2(12)
C3F C2F C3F' C4F' -10.2(13)
C9F N1F C5F C6F 51.6(3)
C1F N1F C5F C6F -65.2(2)
C13F N1F C5F C6F 172.92(19)
N1F C5F C6F C7F 171.24(19)
C5F C6F C7F C8F 175.7(2)
C1F N1F C9F C10F 177.82(19)
C13F N1F C9F C10F -60.6(2)
C5F N1F C9F C10F 57.4(3)
N1F C9F C10F C11F -173.07(19)
C9F C10F C11F C12F 174.8(2)
C9F N1F C13F C14F -65.2(2)
C1F N1F C13F C14F 52.2(3)
C5F N1F C13F C14F 173.4(2)
N1F C13F C14F C15F 172.9(2)
C13F C14F C15F C16F -74.8(3)
